data_7126291
loop_
_publ_author_name
'Chakraborty, Poulami'
'Das, Bikash'
'Pal, Pulak'
'Datta, Subhadeep'
'Bera, Sourabh'
'Dastidar, Parthasarathi'

_publ_section_title
;
 A supramolecular hydrogel derived from a simple organic salt capable of
 proton conduction.
;
_journal_issue 39
_journal_name_full 'Chemical communications (Cambridge, England)'
_journal_page_first 5251
_journal_page_last 5254
_journal_paper_doi 10.1039/d0cc01467b
_journal_volume 56
_journal_year 2020
_chemical_formula_moiety 'C10 H7 O3 S, C8 H12 N'
_chemical_formula_sum 'C18 H19 N O3 S'
_chemical_formula_weight 329.40
_space_group_crystal_system triclinic
_space_group_IT_number 2
_space_group_name_Hall '-P 1'
_space_group_name_H-M_alt 'P -1'
_atom_sites_solution_hydrogens geom
_atom_sites_solution_primary direct
_audit_creation_date 2018-10-04
_audit_creation_method
;
Olex2 1.2
(compiled 2017.08.10 svn.r3458 for OlexSys, GUI svn.r5381)
;
_audit_update_record
;
2018-10-09 deposited with the CCDC.	2020-03-27 downloaded from the CCDC.
;
_cell_angle_alpha 92.938(4)
_cell_angle_beta 94.963(4)
_cell_angle_gamma 93.182(4)
_cell_formula_units_Z 2
_cell_length_a 5.8765(17)
_cell_length_b 7.649(2)
_cell_length_c 18.388(5)
_cell_measurement_reflns_used 6763
_cell_measurement_temperature 296(2)
_cell_measurement_theta_max 26.27
_cell_measurement_theta_min 2.23
_cell_volume 820.9(4)
_computing_cell_refinement 'SAINT v8.34A (Bruker, 2013)'
_computing_data_reduction 'SAINT v8.34A (Bruker, 2013)'
_computing_molecular_graphics 'Olex2 (Dolomanov et al., 2009)'
_computing_publication_material 'Olex2 (Dolomanov et al., 2009)'
_computing_structure_refinement 'XL (Sheldrick, 2008)'
_computing_structure_solution 'ShelXS (Sheldrick, 2008)'
_diffrn_ambient_temperature 296.15
_diffrn_measured_fraction_theta_full 0.999
_diffrn_measured_fraction_theta_max 0.939
_diffrn_measurement_device_type 'Bruker APEX-II CCD'
_diffrn_measurement_method '\f and \w scans'
_diffrn_radiation_type MoK\a
_diffrn_radiation_wavelength 0.71073
_diffrn_reflns_av_R_equivalents 0.0298
_diffrn_reflns_av_unetI/netI 0.0226
_diffrn_reflns_Laue_measured_fraction_full 0.999
_diffrn_reflns_Laue_measured_fraction_max 0.939
_diffrn_reflns_limit_h_max 7
_diffrn_reflns_limit_h_min -7
_diffrn_reflns_limit_k_max 10
_diffrn_reflns_limit_k_min -9
_diffrn_reflns_limit_l_max 23
_diffrn_reflns_limit_l_min -23
_diffrn_reflns_number 22704
_diffrn_reflns_point_group_measured_fraction_full 0.999
_diffrn_reflns_point_group_measured_fraction_max 0.939
_diffrn_reflns_theta_full 25.242
_diffrn_reflns_theta_max 27.980
_diffrn_reflns_theta_min 1.113
_diffrn_standards_number 0
_exptl_absorpt_coefficient_mu 0.211
_exptl_absorpt_correction_T_max 0.7456
_exptl_absorpt_correction_T_min 0.7105
_exptl_absorpt_correction_type multi-scan
_exptl_absorpt_process_details
'SADABS-2014/4 (Bruker,2014/4) was used for absorption correction. wR2(int) was 0.1850 before and 0.0432 after correction. The Ratio of minimum to maximum transmission is 0.9529. The \l/2 correction factor is 0.00150.'
_exptl_crystal_colour 'clear yellowish brown'
_exptl_crystal_colour_lustre clear
_exptl_crystal_colour_modifier yellowish
_exptl_crystal_colour_primary brown
_exptl_crystal_density_diffrn 1.333
_exptl_crystal_description block
_exptl_crystal_F_000 348
_exptl_crystal_size_max 0.28
_exptl_crystal_size_mid 0.23
_exptl_crystal_size_min 0.18
_refine_diff_density_max 0.330
_refine_diff_density_min -0.355
_refine_diff_density_rms 0.079
_refine_ls_extinction_method none
_refine_ls_goodness_of_fit_ref 1.110
_refine_ls_hydrogen_treatment constr
_refine_ls_matrix_type full
_refine_ls_number_parameters 209
_refine_ls_number_reflns 3704
_refine_ls_number_restraints 0
_refine_ls_restrained_S_all 1.110
_refine_ls_R_factor_all 0.0643
_refine_ls_R_factor_gt 0.0446
_refine_ls_shift/su_max 0.001
_refine_ls_shift/su_mean 0.000
_refine_ls_structure_factor_coef Fsqd
_refine_ls_weighting_details 'w=1/[\s^2^(Fo^2^)+(0.0670P)^2^+0.2862P] where P=(Fo^2^+2Fc^2^)/3'
_refine_ls_weighting_scheme calc
_refine_ls_wR_factor_gt 0.1197
_refine_ls_wR_factor_ref 0.1406
_reflns_Friedel_coverage 0.000
_reflns_number_gt 2893
_reflns_number_total 3704
_reflns_threshold_expression 'I > 2\s(I)'
_cod_data_source_file d0cc01467b3.cif
_cod_data_source_block N2SPh
_cod_depositor_comments 'Adding full bibliography for 7126286--7126291.cif.'
_cod_original_cell_volume 820.8(4)
_cod_database_code 7126291
_shelx_shelxl_version_number 2016/6
_shelx_space_group_comment
;
The symmetry employed for this shelxl refinement is uniquely defined
by the following loop, which should always be used as a source of
symmetry information in preference to the above space-group names.
They are only intended as comments.
;
_shelx_estimated_absorpt_t_max 0.963
_shelx_estimated_absorpt_t_min 0.943
_olex2_refinement_description
;
1. Fixed Uiso
 At 1.2 times of:
  All C(H) groups, All C(H,H) groups
 At 1.5 times of:
  All N(H,H,H) groups
2.a Secondary CH2 refined with riding coordinates:
 C12(H12A,H12B), C11(H11A,H11B)
2.b Aromatic/amide H refined with riding coordinates:
 C2(H2), C8(H8), C7(H7), C3(H3), C18(H18), C14(H14), C6(H6), C4(H4), C15(H15),
 C16(H16), C17(H17), C5(H5)
2.c Idealised Me refined as rotating group:
 N1(H1A,H1B,H1C)
;
_olex2_submission_special_instructions 'No special instructions were received'

loop_
_space_group_symop_operation_xyz
'x, y, z'
'-x, -y, -z'

loop_
_atom_site_label
_atom_site_type_symbol
_atom_site_fract_x
_atom_site_fract_y
_atom_site_fract_z
_atom_site_U_iso_or_equiv
_atom_site_adp_type
_atom_site_occupancy
_atom_site_site_symmetry_order
_atom_site_calc_flag
_atom_site_refinement_flags_posn
_atom_site_refinement_flags_adp
_atom_site_refinement_flags_occupancy
_atom_site_disorder_assembly
_atom_site_disorder_group
S1 S 0.82640(9) 0.27264(7) 0.59292(3) 0.04094(17) Uani 1 1 d . . . . .
O1 O 0.9604(3) 0.4244(2) 0.57261(8) 0.0546(4) Uani 1 1 d . . . . .
O2 O 0.8824(3) 0.1141(2) 0.55372(9) 0.0609(5) Uani 1 1 d . . . . .
N1 N 0.2655(3) 0.2533(2) 0.46778(9) 0.0420(4) Uani 1 1 d . . . . .
H1A H 0.176748 0.343300 0.462856 0.063 Uiso 1 1 calc GR . . . .
H1B H 0.347650 0.265319 0.510913 0.063 Uiso 1 1 calc GR . . . .
H1C H 0.178512 0.153725 0.465142 0.063 Uiso 1 1 calc GR . . . .
O3 O 0.5845(3) 0.3011(3) 0.58938(9) 0.0724(6) Uani 1 1 d . . . . .
C2 C 0.7779(3) 0.3029(2) 0.73910(10) 0.0329(4) Uani 1 1 d . . . . .
H2 H 0.638456 0.349499 0.725755 0.040 Uiso 1 1 calc R . . . .
C9 C 0.8491(3) 0.2897(2) 0.81382(10) 0.0340(4) Uani 1 1 d . . . . .
C10 C 1.0585(3) 0.2132(3) 0.83311(11) 0.0389(4) Uani 1 1 d . . . . .
C1 C 0.9113(3) 0.2482(2) 0.68623(10) 0.0328(4) Uani 1 1 d . . . . .
C8 C 1.1225(3) 0.1756(3) 0.70523(12) 0.0414(5) Uani 1 1 d . . . . .
H8 H 1.213792 0.140363 0.668956 0.050 Uiso 1 1 calc R . . . .
C13 C 0.4299(3) 0.2466(3) 0.27009(11) 0.0395(4) Uani 1 1 d . . . . .
C7 C 1.1919(3) 0.1575(3) 0.77672(12) 0.0435(5) Uani 1 1 d . . . . .
H7 H 1.329862 0.107527 0.788860 0.052 Uiso 1 1 calc R . . . .
C3 C 0.7182(4) 0.3501(3) 0.86984(11) 0.0469(5) Uani 1 1 d . . . . .
H3 H 0.581377 0.401650 0.857708 0.056 Uiso 1 1 calc R . . . .
C18 C 0.3348(4) 0.1698(3) 0.20407(13) 0.0480(5) Uani 1 1 d . . . . .
H18 H 0.190406 0.112391 0.201347 0.058 Uiso 1 1 calc R . . . .
C12 C 0.2869(4) 0.2419(3) 0.33506(11) 0.0455(5) Uani 1 1 d . . . . .
H12A H 0.189378 0.340173 0.333630 0.055 Uiso 1 1 calc R . . . .
H12B H 0.188204 0.135280 0.329956 0.055 Uiso 1 1 calc R . . . .
C14 C 0.6455(4) 0.3306(3) 0.27258(13) 0.0499(5) Uani 1 1 d . . . . .
H14 H 0.712881 0.383353 0.316485 0.060 Uiso 1 1 calc R . . . .
C6 C 1.1258(4) 0.1972(3) 0.90796(12) 0.0561(6) Uani 1 1 d . . . . .
H6 H 1.262072 0.146224 0.921460 0.067 Uiso 1 1 calc R . . . .
C11 C 0.4217(4) 0.2491(3) 0.40834(12) 0.0486(5) Uani 1 1 d . . . . .
H11A H 0.512289 0.147212 0.411931 0.058 Uiso 1 1 calc R . . . .
H11B H 0.525408 0.353060 0.413611 0.058 Uiso 1 1 calc R . . . .
C4 C 0.7901(5) 0.3338(4) 0.94124(13) 0.0632(7) Uani 1 1 d . . . . .
H4 H 0.702827 0.375178 0.977574 0.076 Uiso 1 1 calc R . . . .
C15 C 0.7606(4) 0.3366(3) 0.21099(16) 0.0599(7) Uani 1 1 d . . . . .
H15 H 0.905569 0.393044 0.213492 0.072 Uiso 1 1 calc R . . . .
C16 C 0.6648(5) 0.2608(4) 0.14629(15) 0.0704(8) Uani 1 1 d . . . . .
H16 H 0.744047 0.265526 0.104720 0.085 Uiso 1 1 calc R . . . .
C17 C 0.4501(5) 0.1769(4) 0.14234(13) 0.0656(7) Uani 1 1 d . . . . .
H17 H 0.383531 0.125390 0.098099 0.079 Uiso 1 1 calc R . . . .
C5 C 0.9950(5) 0.2551(4) 0.96058(13) 0.0691(8) Uani 1 1 d . . . . .
H5 H 1.041436 0.242467 1.009574 0.083 Uiso 1 1 calc R . . . .

loop_
_atom_site_aniso_label
_atom_site_aniso_U_11
_atom_site_aniso_U_22
_atom_site_aniso_U_33
_atom_site_aniso_U_23
_atom_site_aniso_U_13
_atom_site_aniso_U_12
S1 0.0475(3) 0.0465(3) 0.0303(3) 0.0012(2) 0.00809(19) 0.0095(2)
O1 0.0793(11) 0.0448(9) 0.0445(9) 0.0144(7) 0.0197(8) 0.0126(8)
O2 0.0938(13) 0.0449(9) 0.0450(9) -0.0086(7) 0.0180(8) 0.0042(8)
N1 0.0477(10) 0.0446(10) 0.0343(9) 0.0028(7) 0.0045(7) 0.0070(8)
O3 0.0475(9) 0.1328(18) 0.0369(9) 0.0003(10) -0.0023(7) 0.0192(10)
C2 0.0296(8) 0.0346(9) 0.0356(9) 0.0048(7) 0.0045(7) 0.0048(7)
C9 0.0339(9) 0.0336(10) 0.0349(9) 0.0038(7) 0.0049(7) 0.0006(7)
C10 0.0354(10) 0.0403(11) 0.0410(10) 0.0078(8) 0.0016(8) 0.0002(8)
C1 0.0357(9) 0.0293(9) 0.0343(9) 0.0034(7) 0.0071(7) 0.0011(7)
C8 0.0358(10) 0.0436(11) 0.0474(11) 0.0040(9) 0.0133(8) 0.0086(8)
C13 0.0457(11) 0.0336(10) 0.0409(11) 0.0043(8) 0.0087(8) 0.0068(8)
C7 0.0309(9) 0.0478(12) 0.0532(12) 0.0109(9) 0.0037(8) 0.0094(8)
C3 0.0458(11) 0.0574(13) 0.0389(11) 0.0009(9) 0.0087(9) 0.0095(10)
C18 0.0421(11) 0.0456(12) 0.0555(13) -0.0027(10) 0.0001(9) 0.0082(9)
C12 0.0432(11) 0.0479(12) 0.0449(12) 0.0008(9) 0.0049(9) -0.0003(9)
C14 0.0498(12) 0.0447(12) 0.0545(13) 0.0025(10) 0.0034(10) -0.0015(10)
C6 0.0471(12) 0.0746(17) 0.0465(13) 0.0147(12) -0.0066(10) 0.0087(11)
C11 0.0487(12) 0.0558(13) 0.0428(11) 0.0064(10) 0.0069(9) 0.0096(10)
C4 0.0675(16) 0.0878(19) 0.0361(12) 0.0007(12) 0.0101(11) 0.0145(14)
C15 0.0487(13) 0.0546(14) 0.0810(19) 0.0212(13) 0.0207(12) 0.0053(11)
C16 0.0806(19) 0.0833(19) 0.0592(16) 0.0321(14) 0.0367(14) 0.0369(16)
C17 0.0805(18) 0.0763(18) 0.0407(13) -0.0047(12) -0.0043(12) 0.0339(15)
C5 0.0698(17) 0.103(2) 0.0344(12) 0.0099(13) -0.0030(11) 0.0110(15)

loop_
_atom_type_symbol
_atom_type_description
_atom_type_scat_dispersion_real
_atom_type_scat_dispersion_imag
_atom_type_scat_source
C C 0.0033 0.0016 'International Tables Vol C Tables 4.2.6.8 and 6.1.1.4'
H H 0.0000 0.0000 'International Tables Vol C Tables 4.2.6.8 and 6.1.1.4'
N N 0.0061 0.0033 'International Tables Vol C Tables 4.2.6.8 and 6.1.1.4'
O O 0.0106 0.0060 'International Tables Vol C Tables 4.2.6.8 and 6.1.1.4'
S S 0.1246 0.1234 'International Tables Vol C Tables 4.2.6.8 and 6.1.1.4'

loop_
_geom_angle_atom_site_label_1
_geom_angle_atom_site_label_2
_geom_angle_atom_site_label_3
_geom_angle
_geom_angle_site_symmetry_1
_geom_angle_site_symmetry_3
_geom_angle_publ_flag
O1 S1 C1 105.76(9) . . ?
O2 S1 O1 111.47(10) . . ?
O2 S1 C1 106.51(10) . . ?
O3 S1 O1 112.24(12) . . ?
O3 S1 O2 114.48(12) . . ?
O3 S1 C1 105.63(9) . . ?
H1A N1 H1B 109.5 . . ?
H1A N1 H1C 109.5 . . ?
H1B N1 H1C 109.5 . . ?
C11 N1 H1A 109.5 . . ?
C11 N1 H1B 109.5 . . ?
C11 N1 H1C 109.5 . . ?
C9 C2 H2 119.6 . . ?
C1 C2 H2 119.6 . . ?
C1 C2 C9 120.73(17) . . ?
C2 C9 C10 118.88(17) . . ?
C2 C9 C3 122.07(18) . . ?
C3 C9 C10 119.05(18) . . ?
C7 C10 C9 118.73(18) . . ?
C6 C10 C9 118.44(19) . . ?
C6 C10 C7 122.83(19) . . ?
C2 C1 S1 120.54(14) . . ?
C2 C1 C8 120.58(18) . . ?
C8 C1 S1 118.85(14) . . ?
C1 C8 H8 120.1 . . ?
C7 C8 C1 119.73(18) . . ?
C7 C8 H8 120.1 . . ?
C18 C13 C12 118.00(19) . . ?
C18 C13 C14 118.2(2) . . ?
C14 C13 C12 123.71(19) . . ?
C10 C7 H7 119.3 . . ?
C8 C7 C10 121.31(18) . . ?
C8 C7 H7 119.3 . . ?
C9 C3 H3 119.7 . . ?
C4 C3 C9 120.7(2) . . ?
C4 C3 H3 119.7 . . ?
C13 C18 H18 119.5 . . ?
C17 C18 C13 121.0(2) . . ?
C17 C18 H18 119.5 . . ?
C13 C12 H12A 108.5 . . ?
C13 C12 H12B 108.5 . . ?
H12A C12 H12B 107.5 . . ?
C11 C12 C13 114.95(18) . . ?
C11 C12 H12A 108.5 . . ?
C11 C12 H12B 108.5 . . ?
C13 C14 H14 119.7 . . ?
C15 C14 C13 120.6(2) . . ?
C15 C14 H14 119.7 . . ?
C10 C6 H6 119.4 . . ?
C5 C6 C10 121.1(2) . . ?
C5 C6 H6 119.4 . . ?
N1 C11 C12 110.35(18) . . ?
N1 C11 H11A 109.6 . . ?
N1 C11 H11B 109.6 . . ?
C12 C11 H11A 109.6 . . ?
C12 C11 H11B 109.6 . . ?
H11A C11 H11B 108.1 . . ?
C3 C4 H4 119.8 . . ?
C3 C4 C5 120.5(2) . . ?
C5 C4 H4 119.8 . . ?
C14 C15 H15 119.7 . . ?
C16 C15 C14 120.6(2) . . ?
C16 C15 H15 119.7 . . ?
C15 C16 H16 120.1 . . ?
C15 C16 C17 119.9(2) . . ?
C17 C16 H16 120.1 . . ?
C18 C17 C16 119.6(2) . . ?
C18 C17 H17 120.2 . . ?
C16 C17 H17 120.2 . . ?
C6 C5 C4 120.2(2) . . ?
C6 C5 H5 119.9 . . ?
C4 C5 H5 119.9 . . ?

loop_
_geom_bond_atom_site_label_1
_geom_bond_atom_site_label_2
_geom_bond_distance
_geom_bond_site_symmetry_2
_geom_bond_publ_flag
S1 O1 1.4495(16) . ?
S1 O2 1.4469(16) . ?
S1 O3 1.4462(17) . ?
S1 C1 1.767(2) . ?
N1 H1A 0.8900 . ?
N1 H1B 0.8900 . ?
N1 H1C 0.8900 . ?
N1 C11 1.487(3) . ?
C2 H2 0.9300 . ?
C2 C9 1.412(3) . ?
C2 C1 1.364(2) . ?
C9 C10 1.417(3) . ?
C9 C3 1.412(3) . ?
C10 C7 1.416(3) . ?
C10 C6 1.412(3) . ?
C1 C8 1.411(3) . ?
C8 H8 0.9300 . ?
C8 C7 1.359(3) . ?
C13 C18 1.380(3) . ?
C13 C12 1.520(3) . ?
C13 C14 1.384(3) . ?
C7 H7 0.9300 . ?
C3 H3 0.9300 . ?
C3 C4 1.358(3) . ?
C18 H18 0.9300 . ?
C18 C17 1.373(3) . ?
C12 H12A 0.9700 . ?
C12 H12B 0.9700 . ?
C12 C11 1.500(3) . ?
C14 H14 0.9300 . ?
C14 C15 1.370(3) . ?
C6 H6 0.9300 . ?
C6 C5 1.359(3) . ?
C11 H11A 0.9700 . ?
C11 H11B 0.9700 . ?
C4 H4 0.9300 . ?
C4 C5 1.403(4) . ?
C15 H15 0.9300 . ?
C15 C16 1.358(4) . ?
C16 H16 0.9300 . ?
C16 C17 1.378(4) . ?
C17 H17 0.9300 . ?
C5 H5 0.9300 . ?
